data_1544370
loop_
_publ_author_name
'Hwang, S.-L.'
'Shen, P.'
'Chu, H.-T.'
'Yui, T.-F.'
'Liou, J.G.'
'Sobolev, N.V.'

_publ_section_title
;
 Kumdykolite, an orthorhombic polymorph of albite, from the Kokchetav
 ultrahigh-pressure massif, Kazakhstan Note: Na positon from Nemeth et
 al., Am. Mineral., 98, 1070-1073, 2013
;
_journal_name_full 'Europian Journal of Mineralogy'
_journal_page_first 1325
_journal_page_last 1334
_journal_volume 21
_journal_year 2009
_chemical_formula_sum 'Al Na O8 Si3'
_chemical_name_common 'NaAlSi3O8 kumdykolite'
_chemical_name_mineral kumdykolite
_space_group_IT_number 58
_space_group_name_H-M_alt 'P m n n'
_symmetry_space_group_name_Hall '-P 2n 2'
_symmetry_space_group_name_H-M 'P m n n'
_cell_angle_alpha 90
_cell_angle_beta 90
_cell_angle_gamma 90
_cell_formula_units_Z 2
_cell_length_a 8.24000
_cell_length_b 8.68000
_cell_length_c 4.84000
_cell_volume 346.172
_cod_data_source_file kumdykolite.cif
_cod_data_source_block kumdykolite
_cod_original_formula_sum 'Na Al Si3 O8'
_cod_database_code 1544370

loop_
_space_group_symop_operation_xyz
'x, y, z'
'-x, -y, -z'
'x, -y, -z'
'-x, y, z'
'-x+1/2, -y+1/2, z+1/2'
'x+1/2, y+1/2, -z+1/2'
'-x+1/2, y+1/2, -z+1/2'
'x+1/2, -y+1/2, z+1/2'

loop_
_atom_site_label
_atom_site_occupancy
_atom_site_fract_x
_atom_site_fract_y
_atom_site_fract_z
_atom_site_adp_type
_atom_site_B_iso_or_equiv
_atom_site_type_symbol
Na 0.5000 0.500000 0.070000 0.700000 Biso 1.000000 Na
T 0.2500 0.200300 0.149800 0.144500 Biso 1.000000 Si
T 0.7500 0.200300 0.149800 0.144500 Biso 1.000000 Al
O1 1.0 0.310900 0.181900 0.423700 Biso 1.000000 O
O2 1.0 0.288000 0.000000 0.000000 Biso 1.000000 O
O3 1.0 0.000000 0.137800 0.252100 Biso 1.000000 O
